data_4112893
loop_
_publ_author_name
'Biswaroop Chatterjee'
'Juan C. Noveron'
'Marino J. E. Resendiz'
'Jie Liu'
'Takuya Yamamoto'
'Daniel Parker'
'Martin Cinke'
'Cattien V. Nguyen'
'Atta M. Arif'
'Peter J. Stang'

_publ_section_title
;
 Self-Assembly of Flexible Supramolecular Metallacyclic Ensembles:
 Structures and Adsorption Properties of Their Nanoporous Crystalline
 Frameworks
;
_journal_name_full 'Journal of the American Chemical Society'
_journal_page_first 10645
_journal_page_last 10656
_journal_paper_doi 10.1021/ja0388919
_journal_volume 126
_journal_year 2004
_chemical_formula_sum 'C91 H80 F12 N4 O21 P4 Pd2 S4'
_chemical_formula_weight 2258.51
_chemical_name_systematic
; 
 ? 
;
_space_group_IT_number 14
_symmetry_cell_setting monoclinic
_symmetry_space_group_name_Hall '-P 2yn'
_symmetry_space_group_name_H-M 'P 1 21/n 1'
_atom_sites_solution_hydrogens geom
_atom_sites_solution_primary direct
_atom_sites_solution_secondary difmap
_audit_creation_method SHELXL-97
_cell_angle_alpha 90.00
_cell_angle_beta 105.4719(10)
_cell_angle_gamma 90.00
_cell_formula_units_Z 2
_cell_length_a 12.8418(3)
_cell_length_b 28.6558(7)
_cell_length_c 14.1269(4)
_cell_measurement_reflns_used 9204
_cell_measurement_temperature 150(1)
_cell_measurement_theta_max 27.485
_cell_measurement_theta_min 1.018
_cell_volume 5010.2(2)
_computing_cell_refinement DENZO-SMN
_computing_data_collection 'Nonius COLLECT'
_computing_data_reduction DENZO-SMN
_computing_molecular_graphics 'WinGX, Ortep3'
_computing_structure_refinement 'SHELXL-97 (Sheldrick, 1997)'
_computing_structure_solution SIR97
_diffrn_ambient_temperature 150(1)
_diffrn_measured_fraction_theta_full 0.971
_diffrn_measured_fraction_theta_max 0.944
_diffrn_measurement_device_type 'Nonius KappaCCD Diffractometer'
_diffrn_measurement_method 'Phi plus Omega scan'
_diffrn_radiation_monochromator graphite
_diffrn_radiation_source 'fine-focus sealed tube'
_diffrn_radiation_type MoK\a
_diffrn_radiation_wavelength 0.71073
_diffrn_reflns_av_R_equivalents 0.0568
_diffrn_reflns_av_sigmaI/netI 0.0868
_diffrn_reflns_limit_h_max 16
_diffrn_reflns_limit_h_min -16
_diffrn_reflns_limit_k_max 34
_diffrn_reflns_limit_k_min -37
_diffrn_reflns_limit_l_max 18
_diffrn_reflns_limit_l_min -18
_diffrn_reflns_number 18733
_diffrn_reflns_theta_full 26.00
_diffrn_reflns_theta_max 27.88
_diffrn_reflns_theta_min 2.60
_exptl_absorpt_coefficient_mu 0.597
_exptl_absorpt_correction_T_max 0.9427
_exptl_absorpt_correction_T_min 0.8506
_exptl_absorpt_correction_type multi-scan
_exptl_absorpt_process_details 'DENZO-SMN (Otwinowski & Minor, 1997)'
_exptl_crystal_colour prism
_exptl_crystal_density_diffrn 1.497
_exptl_crystal_description colorless
_exptl_crystal_F_000 2292
_exptl_crystal_size_max 0.28
_exptl_crystal_size_mid 0.13
_exptl_crystal_size_min 0.10
_refine_diff_density_max 0.853
_refine_diff_density_min -0.744
_refine_diff_density_rms 0.114
_refine_ls_extinction_method none
_refine_ls_goodness_of_fit_ref 1.033
_refine_ls_hydrogen_treatment mixed
_refine_ls_matrix_type full
_refine_ls_number_parameters 670
_refine_ls_number_reflns 11291
_refine_ls_number_restraints 71
_refine_ls_restrained_S_all 1.044
_refine_ls_R_factor_all 0.1261
_refine_ls_R_factor_gt 0.0690
_refine_ls_shift/su_max 0.000
_refine_ls_shift/su_mean 0.000
_refine_ls_structure_factor_coef Fsqd
_refine_ls_weighting_details 'calc w=1/[\s^2^(Fo^2^)+(0.0759P)^2^+11.9778P] where P=(Fo^2^+2Fc^2^)/3'
_refine_ls_weighting_scheme calc
_refine_ls_wR_factor_gt 0.1619
_refine_ls_wR_factor_ref 0.1882
_reflns_number_gt 7055
_reflns_number_total 11291
_reflns_threshold_expression >2sigma(I)
_cod_data_source_file ja0388919si20040709_024047_6.cif
_cod_data_source_block complex9
_cod_database_code 4112893

loop_
_symmetry_equiv_pos_as_xyz
'x, y, z'
'-x+1/2, y+1/2, -z+1/2'
'-x, -y, -z'
'x-1/2, -y-1/2, z-1/2'

loop_
_atom_site_label
_atom_site_type_symbol
_atom_site_fract_x
_atom_site_fract_y
_atom_site_fract_z
_atom_site_U_iso_or_equiv
_atom_site_adp_type
_atom_site_occupancy
_atom_site_symmetry_multiplicity
_atom_site_calc_flag
_atom_site_refinement_flags
_atom_site_disorder_assembly
_atom_site_disorder_group
Pd1 Pd 1.00259(3) 0.148679(14) 0.23803(3) 0.03524(14) Uani 1 1 d . . .
P1 P 1.09675(11) 0.15325(5) 0.39886(11) 0.0412(3) Uani 1 1 d . . .
P2 P 1.15247(11) 0.16647(5) 0.18776(11) 0.0374(3) Uani 1 1 d . . .
O1 O 0.5136(4) 0.13113(17) 0.3752(5) 0.0908(19) Uani 1 1 d . . .
O2 O 0.5442(3) 0.05613(13) 0.3535(3) 0.0423(9) Uani 1 1 d . . .
O3 O 0.3099(3) -0.09667(13) 0.2376(3) 0.0434(9) Uani 1 1 d . . .
O4 O 0.2728(4) -0.17120(15) 0.2621(3) 0.0581(11) Uani 1 1 d . . .
N1 N 0.8586(3) 0.13111(15) 0.2752(3) 0.0397(10) Uani 1 1 d . . .
N2 N 0.0891(3) -0.14342(14) -0.0902(3) 0.0341(9) Uani 1 1 d . . .
C1 C 0.7992(5) 0.1651(2) 0.2998(5) 0.0530(16) Uani 1 1 d . . .
H1 H 0.8226 0.1965 0.2995 0.064 Uiso 1 1 calc R . .
C2 C 0.7054(5) 0.1557(2) 0.3253(5) 0.0570(17) Uani 1 1 d . . .
H2 H 0.6655 0.1804 0.3435 0.068 Uiso 1 1 calc R . .
C3 C 0.6691(4) 0.11014(19) 0.3245(4) 0.0433(13) Uani 1 1 d . . .
C4 C 0.7289(4) 0.07555(19) 0.2961(4) 0.0421(13) Uani 1 1 d . . .
H4 H 0.7055 0.0440 0.2926 0.050 Uiso 1 1 calc R . .
C5 C 0.8237(4) 0.08733(19) 0.2726(4) 0.0422(13) Uani 1 1 d . . .
H5 H 0.8651 0.0633 0.2541 0.051 Uiso 1 1 calc R . .
C6 C 0.5678(4) 0.1010(2) 0.3534(5) 0.0477(15) Uani 1 1 d . . .
C7 C 0.4451(4) 0.0457(2) 0.3823(4) 0.0440(13) Uani 1 1 d . . .
H7A H 0.4541 0.0542 0.4520 0.053 Uiso 1 1 calc R . .
H7B H 0.3837 0.0637 0.3413 0.053 Uiso 1 1 calc R . .
C8 C 0.4249(4) -0.0040(2) 0.3683(4) 0.0413(13) Uani 1 1 d . . .
C9 C 0.4019(4) -0.0447(2) 0.3576(4) 0.0411(13) Uani 1 1 d . . .
C10 C 0.3697(5) -0.0932(2) 0.3404(4) 0.0487(14) Uani 1 1 d . . .
H10A H 0.3236 -0.1027 0.3833 0.058 Uiso 1 1 calc R . .
H10B H 0.4341 -0.1137 0.3544 0.058 Uiso 1 1 calc R . .
C11 C 0.2653(4) -0.1380(2) 0.2084(4) 0.0438(13) Uani 1 1 d . . .
C12 C 0.2065(4) -0.13892(18) 0.1036(4) 0.0388(12) Uani 1 1 d . . .
C13 C 0.1618(4) -0.0990(2) 0.0529(4) 0.0445(13) Uani 1 1 d . . .
H13 H 0.1720 -0.0695 0.0848 0.053 Uiso 1 1 calc R . .
C14 C 0.1030(4) -0.10236(18) -0.0429(4) 0.0386(12) Uani 1 1 d . . .
H14 H 0.0713 -0.0751 -0.0768 0.046 Uiso 1 1 calc R . .
C15 C 0.1338(4) -0.18194(19) -0.0424(4) 0.0413(13) Uani 1 1 d . . .
H15 H 0.1250 -0.2109 -0.0764 0.050 Uiso 1 1 calc R . .
C16 C 0.1917(4) -0.18074(19) 0.0537(4) 0.0414(13) Uani 1 1 d . . .
H16 H 0.2217 -0.2086 0.0861 0.050 Uiso 1 1 calc R . .
C17 C 1.2006(5) 0.1974(2) 0.4268(5) 0.0518(15) Uani 1 1 d . . .
H17A H 1.1660 0.2283 0.4111 0.062 Uiso 1 1 calc R . .
H17B H 1.2358 0.1966 0.4982 0.062 Uiso 1 1 calc R . .
C18 C 1.2875(4) 0.1922(2) 0.3719(5) 0.0507(15) Uani 1 1 d . . .
H18A H 1.3503 0.2118 0.4045 0.061 Uiso 1 1 calc R . .
H18B H 1.3120 0.1593 0.3762 0.061 Uiso 1 1 calc R . .
C19 C 1.2490(5) 0.2061(2) 0.2645(4) 0.0480(14) Uani 1 1 d . . .
H19A H 1.3126 0.2085 0.2377 0.058 Uiso 1 1 calc R . .
H19B H 1.2157 0.2374 0.2603 0.058 Uiso 1 1 calc R . .
C20 C 1.1611(4) 0.0985(2) 0.4447(4) 0.0464(14) Uani 1 1 d . . .
C21 C 1.1184(6) 0.0573(2) 0.4004(5) 0.0626(18) Uani 1 1 d . . .
H21 H 1.0576 0.0582 0.3447 0.075 Uiso 1 1 calc R . .
C22 C 1.1635(7) 0.0141(3) 0.4362(6) 0.082(2) Uani 1 1 d . . .
H22 H 1.1335 -0.0142 0.4059 0.099 Uiso 1 1 calc R . .
C23 C 1.2517(7) 0.0139(4) 0.5158(7) 0.087(3) Uani 1 1 d . . .
H23 H 1.2842 -0.0150 0.5401 0.104 Uiso 1 1 calc R . .
C24 C 1.2945(6) 0.0546(4) 0.5616(6) 0.076(2) Uani 1 1 d . . .
H24 H 1.3548 0.0533 0.6178 0.091 Uiso 1 1 calc R . .
C25 C 1.2511(5) 0.0975(3) 0.5271(5) 0.0605(18) Uani 1 1 d . . .
H25 H 1.2814 0.1256 0.5583 0.073 Uiso 1 1 calc R . .
C26 C 1.0113(5) 0.1683(2) 0.4776(4) 0.0477(14) Uani 1 1 d . . .
C27 C 0.9750(6) 0.2140(2) 0.4795(5) 0.0634(18) Uani 1 1 d . . .
H27 H 0.9970 0.2371 0.4406 0.076 Uiso 1 1 calc R . .
C28 C 0.9074(7) 0.2263(3) 0.5370(6) 0.084(2) Uani 1 1 d . . .
H28 H 0.8825 0.2575 0.5370 0.101 Uiso 1 1 calc R . .
C29 C 0.8763(7) 0.1930(3) 0.5945(6) 0.082(2) Uani 1 1 d . . .
H29 H 0.8293 0.2010 0.6337 0.099 Uiso 1 1 calc R . .
C30 C 0.9142(6) 0.1476(3) 0.5946(6) 0.071(2) Uani 1 1 d . . .
H30 H 0.8940 0.1248 0.6352 0.086 Uiso 1 1 calc R . .
C31 C 0.9812(5) 0.1350(2) 0.5363(5) 0.0578(17) Uani 1 1 d . . .
H31 H 1.0061 0.1038 0.5367 0.069 Uiso 1 1 calc R . .
C32 C 1.2279(5) 0.1151(2) 0.1725(4) 0.0463(14) Uani 1 1 d . . .
C33 C 1.1865(5) 0.0711(2) 0.1810(5) 0.0543(16) Uani 1 1 d . . .
H33 H 1.1211 0.0682 0.1998 0.065 Uiso 1 1 calc R . .
C34 C 1.2391(7) 0.0314(3) 0.1626(6) 0.077(2) Uani 1 1 d . . .
H34 H 1.2097 0.0014 0.1682 0.092 Uiso 1 1 calc R . .
C35 C 1.3324(8) 0.0355(4) 0.1366(6) 0.094(3) Uani 1 1 d . . .
H35 H 1.3692 0.0082 0.1248 0.113 Uiso 1 1 calc R . .
C36 C 1.3742(7) 0.0784(4) 0.1272(6) 0.089(3) Uani 1 1 d . . .
H36 H 1.4398 0.0808 0.1085 0.107 Uiso 1 1 calc R . .
C37 C 1.3224(6) 0.1189(3) 0.1445(5) 0.067(2) Uani 1 1 d . . .
H37 H 1.3517 0.1487 0.1370 0.081 Uiso 1 1 calc R . .
C38 C 1.1172(4) 0.19402(19) 0.0674(4) 0.0394(12) Uani 1 1 d . . .
C39 C 1.1006(4) 0.1665(2) -0.0162(4) 0.0433(13) Uani 1 1 d . . .
H39 H 1.1128 0.1338 -0.0102 0.052 Uiso 1 1 calc R . .
C40 C 1.0658(5) 0.1869(2) -0.1090(5) 0.0502(15) Uani 1 1 d . . .
H40 H 1.0533 0.1681 -0.1664 0.060 Uiso 1 1 calc R . .
C41 C 1.0498(5) 0.2348(2) -0.1172(5) 0.0547(16) Uani 1 1 d . . .
H41 H 1.0282 0.2489 -0.1802 0.066 Uiso 1 1 calc R . .
C42 C 1.0655(5) 0.2620(2) -0.0328(5) 0.0552(17) Uani 1 1 d . . .
H42 H 1.0533 0.2948 -0.0385 0.066 Uiso 1 1 calc R . .
C43 C 1.0984(4) 0.2419(2) 0.0583(4) 0.0437(13) Uani 1 1 d . . .
H43 H 1.1084 0.2606 0.1155 0.052 Uiso 1 1 calc R . .
S1' S 0.0336(12) 0.0329(6) 0.7668(14) 0.084(5) Uiso 0.15 1 d PD A 2
S1 S 0.03440(19) 0.03489(7) 0.8295(2) 0.0673(6) Uani 0.85 1 d PDU A 1
O5 O 0.0263(4) -0.01358(15) 0.8072(4) 0.0682(13) Uani 1 1 d DU . .
O6 O -0.0578(6) 0.0618(2) 0.7729(5) 0.116(2) Uani 1 1 d DU . .
O7 O 0.0703(6) 0.0481(3) 0.9287(5) 0.133(3) Uani 1 1 d DU . .
F1 F 0.0834(8) 0.0356(3) 0.6597(8) 0.125(4) Uani 0.628(9) 1 d PDU A 1
F2 F 0.1318(8) 0.0961(3) 0.7441(10) 0.151(5) Uani 0.628(9) 1 d PDU A 1
F3 F 0.2202(8) 0.0306(4) 0.7881(12) 0.139(5) Uani 0.628(9) 1 d PDU A 1
C44 C 0.1204(12) 0.0505(5) 0.7495(13) 0.108(4) Uani 0.628(9) 1 d PDU A 1
F1' F 0.2415(13) 0.0140(6) 0.8819(13) 0.120(6) Uiso 0.372(9) 1 d PDU A 2
F2' F 0.2067(11) 0.0888(5) 0.8670(10) 0.098(5) Uiso 0.372(9) 1 d PDU A 2
F3' F 0.1879(19) 0.0483(9) 0.7408(17) 0.153 Uiso 0.372(9) 1 d PDU A 2
C44' C 0.1713(16) 0.0476(7) 0.8307(18) 0.120(13) Uani 0.372(9) 1 d PDU A 2
S2 S 0.44306(13) 0.20213(6) 0.73301(13) 0.0552(4) Uani 1 1 d DU . .
O8 O 0.4478(7) 0.24990(18) 0.7414(5) 0.119(2) Uani 1 1 d DU . .
O9 O 0.4345(5) 0.1822(2) 0.6388(4) 0.099(2) Uani 1 1 d DU . .
O10 O 0.5244(7) 0.1826(4) 0.8087(6) 0.200(5) Uani 1 1 d DU . .
F4 F 0.2712(11) 0.1526(4) 0.7422(12) 0.124(5) Uani 0.50 1 d PDU B 1
F5 F 0.2384(7) 0.2242(5) 0.6949(9) 0.122(4) Uani 0.50 1 d PDU B 1
F6 F 0.3083(8) 0.2098(4) 0.8462(8) 0.085(3) Uani 0.50 1 d PDU B 1
C45 C 0.3085(11) 0.1972(5) 0.7541(12) 0.081(4) Uani 0.50 1 d PDU B 1
F5' F 0.3647(11) 0.1289(5) 0.7862(9) 0.131(4) Uiso 0.50 1 d PDU B 2
F4' F 0.2447(12) 0.1800(6) 0.7103(11) 0.117(5) Uiso 0.50 1 d PDU B 2
F6' F 0.3444(11) 0.1875(5) 0.8631(10) 0.109(5) Uiso 0.50 1 d PDU B 2
C45' C 0.3406(15) 0.1737(7) 0.7770(15) 0.107(7) Uiso 0.50 1 d PDU B 2
O11 O 0.6219(14) 0.1288(6) 0.0702(12) 0.076(5) Uiso 0.30 1 d P . .
H11 H 0.6878 0.1318 0.0994 0.115 Uiso 0.30 1 calc PR . .
O12 O 0.545(3) 0.0794(14) -0.079(3) 0.129(12) Uiso 0.20 1 d P . .
H12 H 0.5628 0.0934 -0.1244 0.194 Uiso 0.20 1 calc PR . .
C46 C 0.5760(15) 0.1693(7) 0.0593(15) 0.047(5) Uiso 0.30 1 d P . .
H46A H 0.5871 0.1843 0.1237 0.070 Uiso 0.30 1 calc PR . .
H46B H 0.4984 0.1656 0.0289 0.070 Uiso 0.30 1 calc PR . .
H46C H 0.6077 0.1888 0.0172 0.070 Uiso 0.30 1 calc PR . .
C47 C 0.461(3) 0.0559(13) -0.114(3) 0.065(9) Uiso 0.20 1 d P . .
H47A H 0.4594 0.0289 -0.0719 0.097 Uiso 0.20 1 calc PR . .
H47B H 0.4597 0.0452 -0.1801 0.097 Uiso 0.20 1 calc PR . .
H47C H 0.3970 0.0755 -0.1175 0.097 Uiso 0.20 1 calc PR . .

loop_
_atom_site_aniso_label
_atom_site_aniso_U_11
_atom_site_aniso_U_22
_atom_site_aniso_U_33
_atom_site_aniso_U_23
_atom_site_aniso_U_13
_atom_site_aniso_U_12
Pd1 0.0325(2) 0.0332(2) 0.0404(2) -0.00128(19) 0.01022(16) -0.00055(17)
P1 0.0391(8) 0.0447(9) 0.0395(8) -0.0026(7) 0.0101(6) 0.0025(6)
P2 0.0341(7) 0.0354(7) 0.0433(8) -0.0020(6) 0.0111(6) 0.0009(6)
O1 0.056(3) 0.055(3) 0.181(6) -0.038(3) 0.065(3) -0.016(2)
O2 0.034(2) 0.039(2) 0.057(2) -0.0008(18) 0.0162(17) -0.0017(16)
O3 0.049(2) 0.035(2) 0.041(2) 0.0003(17) 0.0030(17) -0.0077(17)
O4 0.073(3) 0.049(3) 0.048(3) 0.010(2) 0.009(2) -0.017(2)
N1 0.035(2) 0.034(2) 0.052(3) 0.001(2) 0.014(2) 0.0028(19)
N2 0.031(2) 0.034(2) 0.036(2) -0.0035(19) 0.0051(18) -0.0019(18)
C1 0.043(3) 0.035(3) 0.082(5) -0.002(3) 0.019(3) -0.005(3)
C2 0.043(3) 0.038(3) 0.095(5) -0.010(3) 0.027(3) 0.000(3)
C3 0.034(3) 0.038(3) 0.057(4) -0.004(3) 0.012(3) 0.001(2)
C4 0.046(3) 0.032(3) 0.050(3) -0.001(3) 0.016(3) -0.002(2)
C5 0.046(3) 0.036(3) 0.047(3) -0.003(3) 0.018(3) 0.002(2)
C6 0.033(3) 0.041(3) 0.071(4) -0.015(3) 0.018(3) -0.002(2)
C7 0.032(3) 0.048(3) 0.055(4) -0.003(3) 0.017(3) -0.004(2)
C8 0.029(3) 0.055(4) 0.039(3) 0.000(3) 0.007(2) -0.002(2)
C9 0.033(3) 0.052(4) 0.037(3) 0.001(3) 0.007(2) -0.001(2)
C10 0.056(4) 0.047(4) 0.039(3) 0.002(3) 0.005(3) -0.009(3)
C11 0.043(3) 0.044(3) 0.046(3) 0.006(3) 0.015(3) -0.003(2)
C12 0.035(3) 0.037(3) 0.046(3) 0.003(2) 0.014(2) -0.003(2)
C13 0.043(3) 0.038(3) 0.052(4) -0.006(3) 0.012(3) -0.003(2)
C14 0.039(3) 0.031(3) 0.042(3) -0.001(2) 0.005(2) -0.001(2)
C15 0.038(3) 0.033(3) 0.053(4) -0.005(3) 0.012(3) 0.000(2)
C16 0.037(3) 0.035(3) 0.050(4) 0.007(3) 0.008(3) 0.000(2)
C17 0.050(4) 0.055(4) 0.048(4) -0.012(3) 0.009(3) -0.003(3)
C18 0.039(3) 0.053(4) 0.060(4) -0.011(3) 0.013(3) -0.008(3)
C19 0.040(3) 0.052(4) 0.055(4) -0.007(3) 0.018(3) -0.012(3)
C20 0.044(3) 0.056(4) 0.039(3) 0.007(3) 0.012(3) 0.008(3)
C21 0.077(5) 0.046(4) 0.059(4) 0.002(3) 0.006(3) 0.017(3)
C22 0.113(7) 0.057(5) 0.074(5) 0.012(4) 0.021(5) 0.028(4)
C23 0.093(6) 0.107(7) 0.078(6) 0.051(5) 0.052(5) 0.063(6)
C24 0.051(4) 0.119(7) 0.060(5) 0.036(5) 0.021(3) 0.030(5)
C25 0.042(3) 0.088(5) 0.053(4) 0.013(4) 0.016(3) 0.006(3)
C26 0.049(3) 0.053(4) 0.043(3) -0.001(3) 0.015(3) 0.004(3)
C27 0.084(5) 0.055(4) 0.063(4) 0.003(3) 0.042(4) 0.010(4)
C28 0.115(7) 0.065(5) 0.090(6) 0.011(4) 0.059(5) 0.025(5)
C29 0.104(6) 0.088(6) 0.075(5) 0.009(4) 0.059(5) 0.025(5)
C30 0.075(5) 0.080(5) 0.074(5) 0.014(4) 0.046(4) 0.012(4)
C31 0.059(4) 0.057(4) 0.061(4) 0.010(3) 0.021(3) 0.008(3)
C32 0.047(3) 0.052(4) 0.039(3) 0.003(3) 0.010(3) 0.016(3)
C33 0.057(4) 0.042(4) 0.053(4) -0.012(3) -0.005(3) 0.012(3)
C34 0.092(6) 0.050(4) 0.074(5) -0.012(4) -0.001(4) 0.025(4)
C35 0.127(8) 0.092(7) 0.067(5) 0.009(5) 0.030(5) 0.072(6)
C36 0.096(6) 0.105(7) 0.082(6) 0.028(5) 0.052(5) 0.059(6)
C37 0.070(4) 0.077(5) 0.067(5) 0.023(4) 0.038(4) 0.033(4)
C38 0.031(3) 0.040(3) 0.049(3) 0.003(3) 0.015(2) 0.002(2)
C39 0.046(3) 0.039(3) 0.048(4) 0.002(3) 0.018(3) 0.004(2)
C40 0.047(3) 0.057(4) 0.048(4) 0.003(3) 0.016(3) 0.008(3)
C41 0.046(3) 0.060(4) 0.056(4) 0.018(3) 0.010(3) -0.001(3)
C42 0.045(3) 0.040(3) 0.080(5) 0.019(3) 0.015(3) 0.003(3)
C43 0.036(3) 0.039(3) 0.056(4) 0.004(3) 0.013(3) -0.002(2)
S1 0.0871(16) 0.0386(11) 0.0870(18) -0.0064(11) 0.0419(13) 0.0004(10)
O5 0.084(3) 0.040(2) 0.082(3) -0.006(2) 0.025(3) 0.001(2)
O6 0.167(6) 0.087(4) 0.110(5) 0.038(4) 0.067(4) 0.073(4)
O7 0.138(6) 0.131(6) 0.120(5) -0.069(5) 0.013(4) 0.017(5)
F1 0.155(9) 0.110(7) 0.144(7) 0.023(6) 0.100(7) 0.017(6)
F2 0.131(8) 0.072(5) 0.282(15) 0.034(6) 0.111(9) -0.001(5)
F3 0.089(6) 0.091(7) 0.257(15) -0.002(8) 0.083(7) 0.017(5)
C44 0.102(9) 0.057(7) 0.176(11) 0.007(10) 0.056(10) 0.002(7)
C44' 0.22(4) 0.032(13) 0.09(2) -0.030(14) 0.01(2) -0.033(17)
S2 0.0566(10) 0.0434(9) 0.0684(11) 0.0051(8) 0.0217(8) -0.0033(7)
O8 0.220(7) 0.049(3) 0.129(5) -0.018(3) 0.115(5) -0.034(4)
O9 0.110(4) 0.100(4) 0.104(4) -0.049(4) 0.057(3) -0.057(4)
O10 0.161(7) 0.310(12) 0.131(6) 0.080(8) 0.045(5) 0.159(8)
F4 0.110(9) 0.082(7) 0.215(14) -0.059(8) 0.106(9) -0.066(7)
F5 0.056(5) 0.158(10) 0.145(8) -0.005(8) 0.015(6) 0.008(6)
F6 0.062(6) 0.112(9) 0.101(6) -0.028(6) 0.056(5) -0.037(6)
C45 0.090(8) 0.062(8) 0.097(10) -0.041(8) 0.037(8) -0.012(6)

loop_
_atom_type_symbol
_atom_type_description
_atom_type_scat_dispersion_real
_atom_type_scat_dispersion_imag
_atom_type_scat_source
C C 0.0033 0.0016 'International Tables Vol C Tables 4.2.6.8 and 6.1.1.4'
H H 0.0000 0.0000 'International Tables Vol C Tables 4.2.6.8 and 6.1.1.4'
N N 0.0061 0.0033 'International Tables Vol C Tables 4.2.6.8 and 6.1.1.4'
O O 0.0106 0.0060 'International Tables Vol C Tables 4.2.6.8 and 6.1.1.4'
F F 0.0171 0.0103 'International Tables Vol C Tables 4.2.6.8 and 6.1.1.4'
P P 0.1023 0.0942 'International Tables Vol C Tables 4.2.6.8 and 6.1.1.4'
S S 0.1246 0.1234 'International Tables Vol C Tables 4.2.6.8 and 6.1.1.4'
Pd Pd -0.9988 1.0072 'International Tables Vol C Tables 4.2.6.8 and 6.1.1.4'

loop_
_geom_angle_atom_site_label_1
_geom_angle_atom_site_label_2
_geom_angle_atom_site_label_3
_geom_angle
_geom_angle_site_symmetry_1
_geom_angle_site_symmetry_3
N2 Pd1 N1 86.26(17) 3_655 .
N2 Pd1 P1 178.10(12) 3_655 .
N1 Pd1 P1 91.87(13) . .
N2 Pd1 P2 90.13(11) 3_655 .
N1 Pd1 P2 176.34(13) . .
P1 Pd1 P2 91.73(5) . .
C17 P1 C26 103.5(3) . .
C17 P1 C20 106.8(3) . .
C26 P1 C20 106.2(3) . .
C17 P1 Pd1 115.1(2) . .
C26 P1 Pd1 112.3(2) . .
C20 P1 Pd1 112.2(2) . .
C32 P2 C19 106.2(3) . .
C32 P2 C38 104.5(3) . .
C19 P2 C38 104.3(3) . .
C32 P2 Pd1 112.3(2) . .
C19 P2 Pd1 116.95(19) . .
C38 P2 Pd1 111.57(16) . .
C6 O2 C7 114.5(4) . .
C11 O3 C10 116.0(4) . .
C5 N1 C1 118.8(5) . .
C5 N1 Pd1 122.0(3) . .
C1 N1 Pd1 119.2(4) . .
C15 N2 C14 119.3(5) . .
C15 N2 Pd1 119.4(4) . 3_655
C14 N2 Pd1 121.3(3) . 3_655
N1 C1 C2 121.8(5) . .
N1 C1 H1 119.1 . .
C2 C1 H1 119.1 . .
C1 C2 C3 119.9(5) . .
C1 C2 H2 120.0 . .
C3 C2 H2 120.0 . .
C4 C3 C2 117.9(5) . .
C4 C3 C6 123.3(5) . .
C2 C3 C6 118.8(5) . .
C3 C4 C5 119.2(5) . .
C3 C4 H4 120.4 . .
C5 C4 H4 120.4 . .
N1 C5 C4 122.4(5) . .
N1 C5 H5 118.8 . .
C4 C5 H5 118.8 . .
O1 C6 O2 123.4(5) . .
O1 C6 C3 123.5(5) . .
O2 C6 C3 113.0(5) . .
C8 C7 O2 107.3(4) . .
C8 C7 H7A 110.3 . .
O2 C7 H7A 110.3 . .
C8 C7 H7B 110.3 . .
O2 C7 H7B 110.3 . .
H7A C7 H7B 108.5 . .
C9 C8 C7 175.8(6) . .
C8 C9 C10 177.1(6) . .
C9 C10 O3 106.4(5) . .
C9 C10 H10A 110.4 . .
O3 C10 H10A 110.4 . .
C9 C10 H10B 110.4 . .
O3 C10 H10B 110.4 . .
H10A C10 H10B 108.6 . .
O4 C11 O3 123.5(5) . .
O4 C11 C12 123.5(5) . .
O3 C11 C12 112.9(5) . .
C16 C12 C13 118.1(5) . .
C16 C12 C11 119.6(5) . .
C13 C12 C11 122.2(5) . .
C14 C13 C12 119.7(5) . .
C14 C13 H13 120.2 . .
C12 C13 H13 120.2 . .
N2 C14 C13 121.3(5) . .
N2 C14 H14 119.3 . .
C13 C14 H14 119.3 . .
N2 C15 C16 121.8(5) . .
N2 C15 H15 119.1 . .
C16 C15 H15 119.1 . .
C15 C16 C12 119.7(5) . .
C15 C16 H16 120.1 . .
C12 C16 H16 120.1 . .
C18 C17 P1 114.8(4) . .
C18 C17 H17A 108.6 . .
P1 C17 H17A 108.6 . .
C18 C17 H17B 108.6 . .
P1 C17 H17B 108.6 . .
H17A C17 H17B 107.5 . .
C19 C18 C17 113.2(5) . .
C19 C18 H18A 108.9 . .
C17 C18 H18A 108.9 . .
C19 C18 H18B 108.9 . .
C17 C18 H18B 108.9 . .
H18A C18 H18B 107.7 . .
C18 C19 P2 115.0(4) . .
C18 C19 H19A 108.5 . .
P2 C19 H19A 108.5 . .
C18 C19 H19B 108.5 . .
P2 C19 H19B 108.5 . .
H19A C19 H19B 107.5 . .
C21 C20 C25 119.9(6) . .
C21 C20 P1 119.4(5) . .
C25 C20 P1 120.6(5) . .
C20 C21 C22 121.1(7) . .
C20 C21 H21 119.5 . .
C22 C21 H21 119.5 . .
C23 C22 C21 118.1(8) . .
C23 C22 H22 120.9 . .
C21 C22 H22 120.9 . .
C22 C23 C24 121.6(7) . .
C22 C23 H23 119.2 . .
C24 C23 H23 119.2 . .
C23 C24 C25 121.0(7) . .
C23 C24 H24 119.5 . .
C25 C24 H24 119.5 . .
C24 C25 C20 118.3(7) . .
C24 C25 H25 120.8 . .
C20 C25 H25 120.8 . .
C31 C26 C27 119.2(6) . .
C31 C26 P1 121.1(5) . .
C27 C26 P1 119.7(5) . .
C28 C27 C26 121.1(6) . .
C28 C27 H27 119.4 . .
C26 C27 H27 119.4 . .
C29 C28 C27 119.6(7) . .
C29 C28 H28 120.2 . .
C27 C28 H28 120.2 . .
C28 C29 C30 119.5(6) . .
C28 C29 H29 120.2 . .
C30 C29 H29 120.2 . .
C31 C30 C29 121.1(7) . .
C31 C30 H30 119.5 . .
C29 C30 H30 119.5 . .
C26 C31 C30 119.5(6) . .
C26 C31 H31 120.2 . .
C30 C31 H31 120.2 . .
C37 C32 C33 118.9(6) . .
C37 C32 P2 120.9(5) . .
C33 C32 P2 120.1(5) . .
C34 C33 C32 121.0(7) . .
C34 C33 H33 119.5 . .
C32 C33 H33 119.5 . .
C35 C34 C33 119.6(8) . .
C35 C34 H34 120.2 . .
C33 C34 H34 120.2 . .
C34 C35 C36 120.4(7) . .
C34 C35 H35 119.8 . .
C36 C35 H35 119.8 . .
C35 C36 C37 121.1(8) . .
C35 C36 H36 119.5 . .
C37 C36 H36 119.5 . .
C32 C37 C36 119.1(8) . .
C32 C37 H37 120.5 . .
C36 C37 H37 120.5 . .
C39 C38 C43 119.9(5) . .
C39 C38 P2 119.4(4) . .
C43 C38 P2 120.5(4) . .
C38 C39 C40 119.9(5) . .
C38 C39 H39 120.1 . .
C40 C39 H39 120.1 . .
C41 C40 C39 119.7(6) . .
C41 C40 H40 120.1 . .
C39 C40 H40 120.1 . .
C40 C41 C42 119.9(6) . .
C40 C41 H41 120.0 . .
C42 C41 H41 120.0 . .
C43 C42 C41 120.3(6) . .
C43 C42 H42 119.9 . .
C41 C42 H42 119.9 . .
C42 C43 C38 120.3(6) . .
C42 C43 H43 119.9 . .
C38 C43 H43 119.9 . .
O6 S1' O5 111.0(12) . .
O6 S1' C44' 122.2(14) . .
O5 S1' C44' 100.0(11) . .
O6 S1' F3' 133.2(13) . .
O5 S1' F3' 114.3(12) . .
C44' S1' F3' 38.4(9) . .
O7 S1 O5 118.0(4) . .
O7 S1 O6 114.0(4) . .
O5 S1 O6 113.2(4) . .
O7 S1 C44 117.2(7) . .
O5 S1 C44 97.0(5) . .
O6 S1 C44 93.8(6) . .
S1 O5 S1' 35.7(7) . .
S1' O6 S1 35.3(7) . .
F1 C44 F2 106.6(13) . .
F1 C44 F3 108.0(13) . .
F2 C44 F3 109.1(12) . .
F1 C44 S1 113.5(10) . .
F2 C44 S1 111.8(10) . .
F3 C44 S1 107.8(11) . .
C44' F3' S1' 56.7(11) . .
F2' C44' F3' 103.3(19) . .
F2' C44' F1' 108.2(15) . .
F3' C44' F1' 105(2) . .
F2' C44' S1' 126.4(16) . .
F3' C44' S1' 85.0(15) . .
F1' C44' S1' 120.7(14) . .
O8 S2 O10 109.0(7) . .
O8 S2 O9 118.0(4) . .
O10 S2 O9 114.2(5) . .
O8 S2 C45' 116.2(7) . .
O10 S2 C45' 91.2(8) . .
O9 S2 C45' 105.2(7) . .
O8 S2 C45 94.9(5) . .
O10 S2 C45 112.8(7) . .
O9 S2 C45 106.2(5) . .
C45' S2 C45 25.7(7) . .
F5 C45 F6 106.3(12) . .
F5 C45 F4 108.5(15) . .
F6 C45 F4 106.2(13) . .
F5 C45 S2 111.5(10) . .
F6 C45 S2 112.3(10) . .
F4 C45 S2 111.6(9) . .
F6' C45' F5' 105.2(16) . .
F6' C45' F4' 115.0(17) . .
F5' C45' F4' 110.2(17) . .
F6' C45' S2 110.3(14) . .
F5' C45' S2 107.5(13) . .
F4' C45' S2 108.3(13) . .
C46 O11 H11 109.5 . .
C47 O12 H12 109.5 . .
O11 C46 H46A 109.5 . .
O11 C46 H46B 109.5 . .
H46A C46 H46B 109.5 . .
O11 C46 H46C 109.5 . .
H46A C46 H46C 109.5 . .
H46B C46 H46C 109.5 . .
O12 C47 H47A 109.5 . .
O12 C47 H47B 109.5 . .
H47A C47 H47B 109.5 . .
O12 C47 H47C 109.5 . .
H47A C47 H47C 109.5 . .
H47B C47 H47C 109.5 . .

loop_
_geom_bond_atom_site_label_1
_geom_bond_atom_site_label_2
_geom_bond_distance
_geom_bond_site_symmetry_2
Pd1 N2 2.112(4) 3_655
Pd1 N1 2.113(4) .
Pd1 P1 2.2750(15) .
Pd1 P2 2.2800(14) .
P1 C17 1.803(6) .
P1 C26 1.810(6) .
P1 C20 1.811(6) .
P2 C32 1.805(6) .
P2 C19 1.812(6) .
P2 C38 1.819(6) .
O1 C6 1.201(7) .
O2 C6 1.320(7) .
O2 C7 1.466(6) .
O3 C11 1.331(7) .
O3 C10 1.455(7) .
O4 C11 1.205(6) .
N1 C5 1.329(7) .
N1 C1 1.338(7) .
N2 C15 1.341(7) .
N2 C14 1.341(6) .
N2 Pd1 2.112(4) 3_655
C1 C2 1.373(8) .
C1 H1 0.9500 .
C2 C3 1.385(8) .
C2 H2 0.9500 .
C3 C4 1.378(7) .
C3 C6 1.487(8) .
C4 C5 1.385(7) .
C4 H4 0.9500 .
C5 H5 0.9500 .
C7 C8 1.454(8) .
C7 H7A 0.9900 .
C7 H7B 0.9900 .
C8 C9 1.203(8) .
C9 C10 1.451(8) .
C10 H10A 0.9900 .
C10 H10B 0.9900 .
C11 C12 1.473(8) .
C12 C16 1.377(7) .
C12 C13 1.389(8) .
C13 C14 1.367(8) .
C13 H13 0.9500 .
C14 H14 0.9500 .
C15 C16 1.363(8) .
C15 H15 0.9500 .
C16 H16 0.9500 .
C17 C18 1.527(8) .
C17 H17A 0.9900 .
C17 H17B 0.9900 .
C18 C19 1.518(8) .
C18 H18A 0.9900 .
C18 H18B 0.9900 .
C19 H19A 0.9900 .
C19 H19B 0.9900 .
C20 C21 1.380(9) .
C20 C25 1.405(8) .
C21 C22 1.401(9) .
C21 H21 0.9500 .
C22 C23 1.368(12) .
C22 H22 0.9500 .
C23 C24 1.374(12) .
C23 H23 0.9500 .
C24 C25 1.384(10) .
C24 H24 0.9500 .
C25 H25 0.9500 .
C26 C31 1.385(8) .
C26 C27 1.392(9) .
C27 C28 1.385(9) .
C27 H27 0.9500 .
C28 C29 1.380(10) .
C28 H28 0.9500 .
C29 C30 1.388(10) .
C29 H29 0.9500 .
C30 C31 1.387(9) .
C30 H30 0.9500 .
C31 H31 0.9500 .
C32 C37 1.378(8) .
C32 C33 1.386(9) .
C33 C34 1.383(9) .
C33 H33 0.9500 .
C34 C35 1.348(12) .
C34 H34 0.9500 .
C35 C36 1.365(13) .
C35 H35 0.9500 .
C36 C37 1.389(10) .
C36 H36 0.9500 .
C37 H37 0.9500 .
C38 C39 1.389(8) .
C38 C43 1.392(8) .
C39 C40 1.396(8) .
C39 H39 0.9500 .
C40 C41 1.388(9) .
C40 H40 0.9500 .
C41 C42 1.395(9) .
C41 H41 0.9500 .
C42 C43 1.371(8) .
C42 H42 0.9500 .
C43 H43 0.9500 .
S1' O6 1.458(18) .
S1' O5 1.461(18) .
S1' C44' 1.808(17) .
S1' F3' 2.16(3) .
S1 O7 1.406(7) .
S1 O5 1.422(5) .
S1 O6 1.460(6) .
S1 C44 1.834(12) .
F1 C44 1.303(17) .
F2 C44 1.319(15) .
F3 C44 1.375(17) .
F1' C44' 1.39(2) .
F2' C44' 1.319(19) .
F3' C44' 1.34(3) .
S2 O8 1.374(5) .
S2 O10 1.397(7) .
S2 O9 1.426(5) .
S2 C45' 1.794(15) .
S2 C45 1.836(12) .
F4 C45 1.359(16) .
F5 C45 1.307(18) .
F6 C45 1.350(16) .
F5' C45' 1.32(2) .
F4' C45' 1.35(2) .
F6' C45' 1.27(2) .
O11 C46 1.29(2) .
O11 H11 0.8400 .
O12 C47 1.26(4) .
O12 H12 0.8400 .
C46 H46A 0.9800 .
C46 H46B 0.9800 .
C46 H46C 0.9800 .
C47 H47A 0.9800 .
C47 H47B 0.9800 .
C47 H47C 0.9800 .

loop_
_geom_torsion_atom_site_label_1
_geom_torsion_atom_site_label_2
_geom_torsion_atom_site_label_3
_geom_torsion_atom_site_label_4
_geom_torsion
_geom_torsion_site_symmetry_1
N2 Pd1 P1 C17 -156(4) 3_655
N1 Pd1 P1 C17 -145.3(3) .
P2 Pd1 P1 C17 35.4(2) .
N2 Pd1 P1 C26 -38(4) 3_655
N1 Pd1 P1 C26 -27.2(3) .
P2 Pd1 P1 C26 153.4(2) .
N2 Pd1 P1 C20 82(4) 3_655
N1 Pd1 P1 C20 92.4(2) .
P2 Pd1 P1 C20 -87.0(2) .
N2 Pd1 P2 C32 -89.9(2) 3_655
N1 Pd1 P2 C32 -80(2) .
P1 Pd1 P2 C32 89.7(2) .
N2 Pd1 P2 C19 147.0(3) 3_655
N1 Pd1 P2 C19 157(2) .
P1 Pd1 P2 C19 -33.4(2) .
N2 Pd1 P2 C38 27.0(2) 3_655
N1 Pd1 P2 C38 37(2) .
P1 Pd1 P2 C38 -153.4(2) .
N2 Pd1 N1 C5 79.4(4) 3_655
P1 Pd1 N1 C5 -100.2(4) .
P2 Pd1 N1 C5 70(2) .
N2 Pd1 N1 C1 -98.8(5) 3_655
P1 Pd1 N1 C1 81.5(4) .
P2 Pd1 N1 C1 -108.8(19) .
C5 N1 C1 C2 2.2(9) .
Pd1 N1 C1 C2 -179.5(5) .
N1 C1 C2 C3 -1.1(10) .
C1 C2 C3 C4 -1.0(10) .
C1 C2 C3 C6 179.4(6) .
C2 C3 C4 C5 1.9(9) .
C6 C3 C4 C5 -178.5(6) .
C1 N1 C5 C4 -1.1(9) .
Pd1 N1 C5 C4 -179.4(4) .
C3 C4 C5 N1 -0.9(9) .
C7 O2 C6 O1 0.2(9) .
C7 O2 C6 C3 179.6(5) .
C4 C3 C6 O1 -177.6(7) .
C2 C3 C6 O1 2.0(10) .
C4 C3 C6 O2 3.0(9) .
C2 C3 C6 O2 -177.4(6) .
C6 O2 C7 C8 173.9(5) .
O2 C7 C8 C9 -170(8) .
C7 C8 C9 C10 65(17) .
C8 C9 C10 O3 20(12) .
C11 O3 C10 C9 -174.8(5) .
C10 O3 C11 O4 -0.1(8) .
C10 O3 C11 C12 -179.8(4) .
O4 C11 C12 C16 -24.2(8) .
O3 C11 C12 C16 155.5(5) .
O4 C11 C12 C13 153.7(6) .
O3 C11 C12 C13 -26.6(7) .
C16 C12 C13 C14 1.5(8) .
C11 C12 C13 C14 -176.5(5) .
C15 N2 C14 C13 0.0(7) .
Pd1 N2 C14 C13 179.6(4) 3_655
C12 C13 C14 N2 -1.3(8) .
C14 N2 C15 C16 1.1(8) .
Pd1 N2 C15 C16 -178.4(4) 3_655
N2 C15 C16 C12 -0.9(8) .
C13 C12 C16 C15 -0.4(8) .
C11 C12 C16 C15 177.6(5) .
C26 P1 C17 C18 178.2(5) .
C20 P1 C17 C18 66.3(5) .
Pd1 P1 C17 C18 -58.9(5) .
P1 C17 C18 C19 74.4(6) .
C17 C18 C19 P2 -70.5(6) .
C32 P2 C19 C18 -73.0(5) .
C38 P2 C19 C18 176.9(4) .
Pd1 P2 C19 C18 53.2(5) .
C17 P1 C20 C21 -152.3(5) .
C26 P1 C20 C21 97.8(5) .
Pd1 P1 C20 C21 -25.3(6) .
C17 P1 C20 C25 30.2(6) .
C26 P1 C20 C25 -79.8(5) .
Pd1 P1 C20 C25 157.2(4) .
C25 C20 C21 C22 0.0(10) .
P1 C20 C21 C22 -177.5(6) .
C20 C21 C22 C23 -0.7(11) .
C21 C22 C23 C24 1.4(12) .
C22 C23 C24 C25 -1.6(11) .
C23 C24 C25 C20 0.9(10) .
C21 C20 C25 C24 -0.1(9) .
P1 C20 C25 C24 177.4(5) .
C17 P1 C26 C31 -130.4(5) .
C20 P1 C26 C31 -18.1(6) .
Pd1 P1 C26 C31 104.9(5) .
C17 P1 C26 C27 49.6(6) .
C20 P1 C26 C27 161.9(5) .
Pd1 P1 C26 C27 -75.1(6) .
C31 C26 C27 C28 -1.6(11) .
P1 C26 C27 C28 178.4(6) .
C26 C27 C28 C29 0.8(13) .
C27 C28 C29 C30 0.7(14) .
C28 C29 C30 C31 -1.3(13) .
C27 C26 C31 C30 0.9(10) .
P1 C26 C31 C30 -179.0(6) .
C29 C30 C31 C26 0.5(12) .
C19 P2 C32 C37 -49.6(6) .
C38 P2 C32 C37 60.3(6) .
Pd1 P2 C32 C37 -178.6(5) .
C19 P2 C32 C33 135.7(5) .
C38 P2 C32 C33 -114.3(5) .
Pd1 P2 C32 C33 6.8(5) .
C37 C32 C33 C34 0.5(9) .
P2 C32 C33 C34 175.3(5) .
C32 C33 C34 C35 0.5(11) .
C33 C34 C35 C36 -0.9(13) .
C34 C35 C36 C37 0.3(14) .
C33 C32 C37 C36 -1.0(10) .
P2 C32 C37 C36 -175.7(6) .
C35 C36 C37 C32 0.6(12) .
C32 P2 C38 C39 31.1(5) .
C19 P2 C38 C39 142.4(4) .
Pd1 P2 C38 C39 -90.4(4) .
C32 P2 C38 C43 -154.0(4) .
C19 P2 C38 C43 -42.7(5) .
Pd1 P2 C38 C43 84.4(4) .
C43 C38 C39 C40 0.5(8) .
P2 C38 C39 C40 175.4(4) .
C38 C39 C40 C41 1.0(8) .
C39 C40 C41 C42 -1.8(9) .
C40 C41 C42 C43 1.0(9) .
C41 C42 C43 C38 0.5(8) .
C39 C38 C43 C42 -1.2(8) .
P2 C38 C43 C42 -176.1(4) .
O7 S1 O5 S1' -160.8(12) .
O6 S1 O5 S1' 62.4(11) .
C44 S1 O5 S1' -34.8(11) .
O6 S1' O5 S1 -60.9(12) .
C44' S1' O5 S1 69.5(12) .
F3' S1' O5 S1 106.9(14) .
O5 S1' O6 S1 59.3(11) .
C44' S1' O6 S1 -58.3(14) .
F3' S1' O6 S1 -105.4(19) .
O7 S1 O6 S1' 157.7(12) .
O5 S1 O6 S1' -63.8(12) .
C44 S1 O6 S1' 35.5(12) .
O7 S1 C44 F1 177.7(9) .
O5 S1 C44 F1 51.2(11) .
O6 S1 C44 F1 -62.8(11) .
O7 S1 C44 F2 -61.7(14) .
O5 S1 C44 F2 171.8(12) .
O6 S1 C44 F2 57.8(13) .
O7 S1 C44 F3 58.1(12) .
O5 S1 C44 F3 -68.4(11) .
O6 S1 C44 F3 177.7(11) .
O6 S1' F3' C44' 90(2) .
O5 S1' F3' C44' -74.8(17) .
S1' F3' C44' F2' -126.3(18) .
S1' F3' C44' F1' 120.5(15) .
O6 S1' C44' F2' -18(3) .
O5 S1' C44' F2' -141(2) .
F3' S1' C44' F2' 103(3) .
O6 S1' C44' F3' -120.5(18) .
O5 S1' C44' F3' 116.7(16) .
O6 S1' C44' F1' 135.1(19) .
O5 S1' C44' F1' 12(2) .
F3' S1' C44' F1' -104(2) .
O8 S2 C45 F5 52.9(11) .
O10 S2 C45 F5 165.9(11) .
O9 S2 C45 F5 -68.1(11) .
C45' S2 C45 F5 -159(3) .
O8 S2 C45 F6 -66.3(12) .
O10 S2 C45 F6 46.7(14) .
O9 S2 C45 F6 172.6(11) .
C45' S2 C45 F6 81(2) .
O8 S2 C45 F4 174.5(14) .
O10 S2 C45 F4 -72.5(16) .
O9 S2 C45 F4 53.4(15) .
C45' S2 C45 F4 -37.9(19) .
O8 S2 C45' F6' -50.4(17) .
O10 S2 C45' F6' 61.6(15) .
O9 S2 C45' F6' 177.1(13) .
C45 S2 C45' F6' -87(2) .
O8 S2 C45' F5' -164.5(11) .
O10 S2 C45' F5' -52.6(14) .
O9 S2 C45' F5' 62.9(15) .
C45 S2 C45' F5' 159(3) .
O8 S2 C45' F4' 76.3(16) .
O10 S2 C45' F4' -171.7(15) .
O9 S2 C45' F4' -56.2(16) .
C45 S2 C45' F4' 39.9(16) .
